data_7245920
loop_
_publ_author_name
'Tan, Li-Tao'
'Shen, Ting-Xiao'
'Jiang, Jing-Yi'
'Zhong, Yu-Jie'
'Lin, Fang-Qi'
'Xue, Hong'
'Yao, Yu-Xin'
'Jiang, Xin'
'Shen, Lei'
'He, Xin'

_publ_section_title
;
 Bifunctional tetrazole--carboxylate ligand based Zn(ii) complexes:
 synthesis and their excellent potential anticancer properties
;
_journal_issue 52
_journal_name_full 'RSC Advances'
_journal_page_first 33808
_journal_page_last 33815
_journal_paper_doi 10.1039/D2RA04768C
_journal_volume 12
_journal_year 2022
_chemical_formula_moiety 'C16 H16 N10 O6 Zn, 2(H2 O)'
_chemical_formula_sum 'C16 H20 N10 O8 Zn'
_chemical_formula_weight 545.81
_space_group_IT_number 2
_space_group_name_Hall '-P 1'
_space_group_name_H-M_alt 'P -1'
_symmetry_space_group_name_Hall '-P 1'
_symmetry_space_group_name_H-M 'P -1'
_atom_sites_solution_hydrogens geom
_atom_sites_solution_primary direct
_atom_sites_solution_secondary difmap
_audit_block_doi 10.5517/cc119v5c
_audit_creation_method SHELXL-97
_audit_update_record
;
2013-09-23 deposited with the CCDC.	2022-11-07 downloaded from the CCDC.
;
_cell_angle_alpha 64.51(3)
_cell_angle_beta 72.84(3)
_cell_angle_gamma 79.91(3)
_cell_formula_units_Z 1
_cell_length_a 7.1354(14)
_cell_length_b 9.3422(19)
_cell_length_c 10.662(2)
_cell_measurement_temperature 291(2)
_cell_volume 612.0(3)
_computing_structure_refinement 'SHELXL-97 (Sheldrick, 1997)'
_computing_structure_solution 'SHELXS-97 (Sheldrick, 1990)'
_diffrn_ambient_temperature 291(2)
_diffrn_measured_fraction_theta_full 0.996
_diffrn_measured_fraction_theta_max 0.996
_diffrn_radiation_monochromator graphite
_diffrn_radiation_source 'fine-focus sealed tube'
_diffrn_radiation_type MoK\a
_diffrn_radiation_wavelength 0.71073
_diffrn_reflns_av_R_equivalents 0.0329
_diffrn_reflns_av_sigmaI/netI 0.0437
_diffrn_reflns_limit_h_max 9
_diffrn_reflns_limit_h_min -9
_diffrn_reflns_limit_k_max 12
_diffrn_reflns_limit_k_min -12
_diffrn_reflns_limit_l_max 13
_diffrn_reflns_limit_l_min -13
_diffrn_reflns_number 6435
_diffrn_reflns_theta_full 27.48
_diffrn_reflns_theta_max 27.48
_diffrn_reflns_theta_min 3.24
_exptl_absorpt_coefficient_mu 1.064
_exptl_absorpt_correction_T_max 0.8154
_exptl_absorpt_correction_T_min 0.7843
_exptl_absorpt_correction_type multi-scan
_exptl_crystal_density_diffrn 1.481
_exptl_crystal_density_method 'not measured'
_exptl_crystal_F_000 280
_exptl_crystal_size_max 0.24
_exptl_crystal_size_mid 0.22
_exptl_crystal_size_min 0.20
_refine_diff_density_max 0.396
_refine_diff_density_min -0.405
_refine_diff_density_rms 0.071
_refine_ls_extinction_method none
_refine_ls_goodness_of_fit_ref 0.997
_refine_ls_hydrogen_treatment mixed
_refine_ls_matrix_type full
_refine_ls_number_parameters 165
_refine_ls_number_reflns 2794
_refine_ls_number_restraints 5
_refine_ls_restrained_S_all 0.996
_refine_ls_R_factor_all 0.0635
_refine_ls_R_factor_gt 0.0496
_refine_ls_shift/su_max 0.002
_refine_ls_shift/su_mean 0.000
_refine_ls_structure_factor_coef Fsqd
_refine_ls_weighting_details 'calc w=1/[\s^2^(Fo^2^)+(0.1000P)^2^+0.0000P] where P=(Fo^2^+2Fc^2^)/3'
_refine_ls_weighting_scheme calc
_refine_ls_wR_factor_gt 0.1339
_refine_ls_wR_factor_ref 0.1432
_reflns_number_gt 2347
_reflns_number_total 2794
_reflns_threshold_expression >2sigma(I)
_cod_data_source_file d2ra04768c2.cif
_cod_data_source_block t
_cod_original_cell_volume 612.0(2)
_cod_database_code 7245920

loop_
_symmetry_equiv_pos_as_xyz
'x, y, z'
'-x, -y, -z'

loop_
_atom_site_label
_atom_site_type_symbol
_atom_site_fract_x
_atom_site_fract_y
_atom_site_fract_z
_atom_site_U_iso_or_equiv
_atom_site_adp_type
_atom_site_occupancy
_atom_site_symmetry_multiplicity
_atom_site_calc_flag
_atom_site_refinement_flags
_atom_site_disorder_assembly
_atom_site_disorder_group
Zn1 Zn 0.5000 0.0000 0.0000 0.03194(19) Uani 1 2 d S . .
O2 O 0.5326(2) 0.59269(18) -0.81922(18) 0.0534(7) Uani 1 1 d . . .
O5 O 0.7168(2) 0.15903(18) -0.07053(18) 0.0414(5) Uani 1 1 d RD . .
H5B H 0.6954 0.2575 -0.0860 0.050 Uiso 1 1 d RD . .
N1 N 0.7842(4) 0.3290(3) -0.6012(3) 0.0367(6) Uani 1 1 d . . .
N2 N 0.8519(4) 0.4062(3) -0.7417(3) 0.0349(6) Uani 1 1 d . . .
N3 N 0.8953(4) 0.3160(3) -0.8135(3) 0.0417(6) Uani 1 1 d . . .
N4 N 0.8561(4) 0.1707(3) -0.7167(3) 0.0390(6) Uani 1 1 d . . .
N5 N 0.6023(4) -0.0477(3) -0.1963(3) 0.0369(6) Uani 1 1 d . . .
C1 C 0.6026(5) -0.1941(4) -0.1917(3) 0.0398(7) Uani 1 1 d . . .
H1 H 0.5591 -0.2765 -0.1032 0.048 Uiso 1 1 calc R . .
C2 C 0.6641(5) -0.2276(4) -0.3116(3) 0.0429(7) Uani 1 1 d . . .
H2 H 0.6632 -0.3306 -0.3036 0.051 Uiso 1 1 calc R . .
C3 C 0.7272(5) -0.1066(4) -0.4437(3) 0.0370(7) Uani 1 1 d . . .
H3 H 0.7699 -0.1269 -0.5261 0.044 Uiso 1 1 calc R . .
C4 C 0.7259(4) 0.0456(3) -0.4523(3) 0.0321(6) Uani 1 1 d . . .
C5 C 0.6622(4) 0.0685(3) -0.3251(3) 0.0343(6) Uani 1 1 d . . .
H5A H 0.6614 0.1705 -0.3303 0.041 Uiso 1 1 calc R . .
C6 C 0.7887(4) 0.1813(3) -0.5886(3) 0.0308(6) Uani 1 1 d . . .
C13 C 0.8672(5) 0.5768(3) -0.8117(3) 0.0380(7) Uani 1 1 d . . .
H13A H 0.9704 0.6023 -0.8997 0.046 Uiso 1 1 calc R . .
H13B H 0.9043 0.6126 -0.7498 0.046 Uiso 1 1 calc R . .
C14 C 0.6744(3) 0.6669(2) -0.8472(2) 0.0359(7) Uani 1 1 d . . .
O7 O 0.0730(3) 0.0977(2) 0.7889(2) 0.0467(6) Uani 1 1 d RD . .
O1 O 0.6894(3) 0.8161(2) -0.9024(2) 0.0397(5) Uani 1 1 d . . .
H7B H 0.154(5) 0.105(4) 0.829(4) 0.067(13) Uiso 1 1 d D . .
H5C H 0.834(3) 0.150(2) -0.116(4) 0.081 Uiso 1 1 d D . .
H7A H 0.099(5) 0.010(2) 0.781(4) 0.049(11) Uiso 1 1 d D . .

loop_
_atom_site_aniso_label
_atom_site_aniso_U_11
_atom_site_aniso_U_22
_atom_site_aniso_U_33
_atom_site_aniso_U_23
_atom_site_aniso_U_13
_atom_site_aniso_U_12
Zn1 0.0377(3) 0.0202(3) 0.0309(3) -0.00410(19) -0.00771(19) -0.00229(18)
O2 0.0544(15) 0.0247(11) 0.0722(17) -0.0056(11) -0.0230(13) -0.0046(10)
O5 0.0389(12) 0.0274(11) 0.0502(13) -0.0119(10) -0.0045(10) -0.0044(9)
N1 0.0487(15) 0.0239(12) 0.0310(13) -0.0072(11) -0.0093(11) 0.0022(11)
N2 0.0436(14) 0.0222(12) 0.0310(12) -0.0054(10) -0.0087(10) 0.0027(10)
N3 0.0554(17) 0.0298(13) 0.0338(14) -0.0109(11) -0.0061(12) -0.0010(12)
N4 0.0554(16) 0.0248(12) 0.0322(13) -0.0085(11) -0.0099(12) -0.0006(11)
N5 0.0434(14) 0.0282(13) 0.0329(13) -0.0084(11) -0.0073(11) -0.0009(10)
C1 0.0460(17) 0.0270(15) 0.0363(16) -0.0045(13) -0.0075(13) -0.0039(12)
C2 0.057(2) 0.0237(14) 0.0448(18) -0.0106(14) -0.0112(15) -0.0057(13)
C3 0.0472(17) 0.0293(15) 0.0351(15) -0.0132(13) -0.0099(13) -0.0030(12)
C4 0.0338(15) 0.0270(14) 0.0321(14) -0.0083(12) -0.0105(11) 0.0011(11)
C5 0.0421(16) 0.0235(13) 0.0343(15) -0.0091(12) -0.0095(12) -0.0014(12)
C6 0.0329(14) 0.0257(13) 0.0306(14) -0.0094(12) -0.0094(11) 0.0037(11)
C13 0.0450(17) 0.0192(13) 0.0412(16) -0.0041(12) -0.0115(13) -0.0003(12)
C14 0.0496(18) 0.0211(13) 0.0302(14) -0.0062(11) -0.0079(13) 0.0002(12)
O7 0.0496(14) 0.0403(13) 0.0608(15) -0.0305(12) -0.0153(12) 0.0015(10)
O1 0.0486(13) 0.0195(10) 0.0469(12) -0.0061(9) -0.0188(10) 0.0012(8)

loop_
_atom_type_symbol
_atom_type_description
_atom_type_scat_dispersion_real
_atom_type_scat_dispersion_imag
_atom_type_scat_source
C C 0.0033 0.0016 'International Tables Vol C Tables 4.2.6.8 and 6.1.1.4'
H H 0.0000 0.0000 'International Tables Vol C Tables 4.2.6.8 and 6.1.1.4'
N N 0.0061 0.0033 'International Tables Vol C Tables 4.2.6.8 and 6.1.1.4'
O O 0.0106 0.0060 'International Tables Vol C Tables 4.2.6.8 and 6.1.1.4'
Zn Zn 0.2839 1.4301 'International Tables Vol C Tables 4.2.6.8 and 6.1.1.4'

loop_
_citation_id
_citation_doi
_citation_year
1 10.1016/j.ica.2014.07.034 2014

loop_
_geom_angle_atom_site_label_1
_geom_angle_atom_site_label_2
_geom_angle_atom_site_label_3
_geom_angle
_geom_angle_site_symmetry_1
_geom_angle_site_symmetry_3
_geom_angle_publ_flag
O5 Zn1 O5 180.00(7) . 2_655 ?
O5 Zn1 O1 90.50(8) . 2_664 ?
O5 Zn1 O1 89.50(8) 2_655 2_664 ?
O5 Zn1 O1 89.50(8) . 1_546 ?
O5 Zn1 O1 90.50(8) 2_655 1_546 ?
O1 Zn1 O1 180.0 2_664 1_546 ?
O5 Zn1 N5 87.49(9) . 2_655 ?
O5 Zn1 N5 92.51(9) 2_655 2_655 ?
O1 Zn1 N5 90.18(9) 2_664 2_655 ?
O1 Zn1 N5 89.82(9) 1_546 2_655 ?
O5 Zn1 N5 92.51(9) . . ?
O5 Zn1 N5 87.49(9) 2_655 . ?
O1 Zn1 N5 89.82(9) 2_664 . ?
O1 Zn1 N5 90.18(9) 1_546 . ?
N5 Zn1 N5 180.00(14) 2_655 . ?
Zn1 O5 H5B 124.9 . . ?
Zn1 O5 H5C 125.9(17) . . ?
H5B O5 H5C 105.8 . . ?
C6 N1 N2 101.8(2) . . ?
N3 N2 N1 114.3(2) . . ?
N3 N2 C13 122.3(3) . . ?
N1 N2 C13 123.3(3) . . ?
N2 N3 N4 105.6(2) . . ?
N3 N4 C6 106.5(2) . . ?
C5 N5 C1 117.0(3) . . ?
C5 N5 Zn1 121.3(2) . . ?
C1 N5 Zn1 121.7(2) . . ?
N5 C1 C2 123.1(3) . . ?
N5 C1 H1 118.4 . . ?
C2 C1 H1 118.4 . . ?
C1 C2 C3 119.2(3) . . ?
C1 C2 H2 120.4 . . ?
C3 C2 H2 120.4 . . ?
C2 C3 C4 119.1(3) . . ?
C2 C3 H3 120.4 . . ?
C4 C3 H3 120.4 . . ?
C3 C4 C5 117.8(3) . . ?
C3 C4 C6 122.6(3) . . ?
C5 C4 C6 119.5(3) . . ?
N5 C5 C4 123.7(3) . . ?
N5 C5 H5A 118.1 . . ?
C4 C5 H5A 118.1 . . ?
N1 C6 N4 111.8(3) . . ?
N1 C6 C4 124.3(3) . . ?
N4 C6 C4 123.9(3) . . ?
N2 C13 C14 112.9(2) . . ?
N2 C13 H13A 109.0 . . ?
C14 C13 H13A 109.0 . . ?
N2 C13 H13B 109.0 . . ?
C14 C13 H13B 109.0 . . ?
H13A C13 H13B 107.8 . . ?
O2 C14 O1 128.9(2) . . ?
O2 C14 C13 119.60(19) . . ?
O1 C14 C13 111.5(2) . . ?
H7B O7 H7A 106.9(16) . . ?
C14 O1 Zn1 130.26(17) . 1_564 ?

loop_
_geom_bond_atom_site_label_1
_geom_bond_atom_site_label_2
_geom_bond_distance
_geom_bond_site_symmetry_2
_geom_bond_publ_flag
Zn1 O5 2.0793(17) . ?
Zn1 O5 2.0793(17) 2_655 ?
Zn1 O1 2.083(2) 2_664 ?
Zn1 O1 2.083(2) 1_546 ?
Zn1 N5 2.213(3) 2_655 ?
Zn1 N5 2.213(3) . ?
O2 C14 1.218(2) . ?
O5 H5B 0.8552 . ?
O5 H5C 0.846(10) . ?
N1 C6 1.323(4) . ?
N1 N2 1.328(3) . ?
N2 N3 1.310(4) . ?
N2 C13 1.449(4) . ?
N3 N4 1.321(4) . ?
N4 C6 1.349(4) . ?
N5 C5 1.334(4) . ?
N5 C1 1.347(4) . ?
C1 C2 1.374(5) . ?
C1 H1 0.9300 . ?
C2 C3 1.378(4) . ?
C2 H2 0.9300 . ?
C3 C4 1.383(4) . ?
C3 H3 0.9300 . ?
C4 C5 1.394(4) . ?
C4 C6 1.466(4) . ?
C5 H5A 0.9300 . ?
C13 C14 1.540(4) . ?
C13 H13A 0.9700 . ?
C13 H13B 0.9700 . ?
C14 O1 1.269(3) . ?
O7 H7B 0.846(10) . ?
O7 H7A 0.841(10) . ?
O1 Zn1 2.083(2) 1_564 ?
